data_4126905
loop_
_publ_author_name
'Lama, Prem'
'Barbour, Leonard J.'

_publ_section_title
;
 Distinctive Three-Step Hysteretic Sorption of Ethane with In-situ
 Crystallographic Visualization of the Pore Forms in a Soft Porous
 Crystal.
;
_journal_name_full 'Journal of the American Chemical Society'
_journal_paper_doi 10.1021/jacs.7b10352
_journal_year 2017
_chemical_formula_moiety '0.5(C40 H24 N12 O16 Zn6)'
_chemical_formula_sum 'C20 H12 N6 O8 Zn3'
_chemical_formula_weight 660.47
_space_group_crystal_system monoclinic
_space_group_IT_number 14
_space_group_name_Hall '-P 2ybc'
_space_group_name_H-M_alt 'P 1 21/c 1'
_symmetry_space_group_name_Hall '-P 2ybc'
_symmetry_space_group_name_H-M 'P 1 21/c 1'
_atom_sites_solution_hydrogens geom
_audit_creation_date 2017-11-09
_audit_creation_method
;
Olex2 1.2
(compiled 2017.08.10 svn.r3458 for OlexSys, GUI svn.r5381)
;
_cell_angle_alpha 90
_cell_angle_beta 115.063(2)
_cell_angle_gamma 90
_cell_formula_units_Z 2
_cell_length_a 8.8288(4)
_cell_length_b 19.6384(9)
_cell_length_c 8.0916(4)
_cell_measurement_reflns_used 523
_cell_measurement_temperature 298(2)
_cell_measurement_theta_max 26.16
_cell_measurement_theta_min 2.07
_cell_volume 1270.85(11)
_computing_cell_refinement 'SAINT (Bruker, 2009)'
_computing_data_collection 'APEX2 (Bruker, 2009)'
_computing_data_reduction SAINT
_computing_molecular_graphics 'Olex2 (Dolomanov et al., 2009)'
_computing_publication_material 'Olex2 (Dolomanov et al., 2009)'
_computing_structure_refinement 'ShelXL (Sheldrick, 2015)'
_diffrn_ambient_temperature 298.15
_diffrn_measured_fraction_theta_full 0.999
_diffrn_measured_fraction_theta_max 0.999
_diffrn_measurement_device_type 'Bruker Apex DUO CCD area-detector'
_diffrn_measurement_method '\f and \w scans'
_diffrn_radiation_type MoK\a
_diffrn_radiation_wavelength 0.71073
_diffrn_reflns_av_R_equivalents 0.0492
_diffrn_reflns_av_unetI/netI 0.0162
_diffrn_reflns_Laue_measured_fraction_full 0.999
_diffrn_reflns_Laue_measured_fraction_max 0.999
_diffrn_reflns_limit_h_max 10
_diffrn_reflns_limit_h_min -10
_diffrn_reflns_limit_k_max 23
_diffrn_reflns_limit_k_min -23
_diffrn_reflns_limit_l_max 9
_diffrn_reflns_limit_l_min -9
_diffrn_reflns_number 39062
_diffrn_reflns_point_group_measured_fraction_full 0.999
_diffrn_reflns_point_group_measured_fraction_max 0.999
_diffrn_reflns_theta_full 25.000
_diffrn_reflns_theta_max 25.000
_diffrn_reflns_theta_min 2.074
_exptl_absorpt_coefficient_mu 2.863
_exptl_absorpt_correction_T_max 25.000
_exptl_absorpt_correction_T_min 2.074
_exptl_absorpt_correction_type multi-scan
_exptl_absorpt_process_details SADABS
_exptl_crystal_colour colorless
_exptl_crystal_density_diffrn 1.726
_exptl_crystal_description block
_exptl_crystal_F_000 656
_exptl_crystal_size_max 0.2
_exptl_crystal_size_mid 0.14
_exptl_crystal_size_min 0.08
_refine_diff_density_max 0.312
_refine_diff_density_min -0.346
_refine_diff_density_rms 0.063
_refine_ls_extinction_method none
_refine_ls_goodness_of_fit_ref 1.186
_refine_ls_hydrogen_treatment constr
_refine_ls_matrix_type full
_refine_ls_number_parameters 187
_refine_ls_number_reflns 2235
_refine_ls_number_restraints 0
_refine_ls_restrained_S_all 1.186
_refine_ls_R_factor_all 0.0363
_refine_ls_R_factor_gt 0.0294
_refine_ls_shift/su_max 0.005
_refine_ls_shift/su_mean 0.001
_refine_ls_structure_factor_coef Fsqd
_refine_ls_weighting_details 'w=1/[\s^2^(Fo^2^)+(0.0190P)^2^+2.0905P] where P=(Fo^2^+2Fc^2^)/3'
_refine_ls_weighting_scheme calc
_refine_ls_wR_factor_gt 0.0668
_refine_ls_wR_factor_ref 0.0708
_reflns_Friedel_coverage 0.000
_reflns_number_gt 1954
_reflns_number_total 2235
_reflns_threshold_expression 'I > 2\s(I)'
_cod_data_source_file 1eI_squeeze.cif
_cod_data_source_block 1eI_squeeze
_cod_original_cell_volume 1270.85(10)
_cod_database_code 4126905
_shelx_shelxl_version_number 2017/1
_shelx_space_group_comment
;
The symmetry employed for this shelxl refinement is uniquely defined
by the following loop, which should always be used as a source of
symmetry information in preference to the above space-group names.
They are only intended as comments.
;
_shelx_estimated_absorpt_t_max 0.803
_shelx_estimated_absorpt_t_min 0.598
_olex2_refinement_description
;
1. Fixed Uiso
 At 1.2 times of:
  All C(H) groups
2. Others
 Fixed Sof: C9A(0.6) H9A(0.6) C9B(0.4) H9B(0.4) C10A(0.6) H10A(0.6) C10B(0.4)
 H10B(0.4)
3.a Aromatic/amide H refined with riding coordinates:
 C3(H3), C4(H4), C6(H6), C7(H7), C9A(H9A), C9B(H9B), C10A(H10A), C10B(H10B)
;
_platon_squeeze_void_probe_radius 1.20
_olex2_submission_special_instructions 'No special instructions were received'

loop_
_space_group_symop_operation_xyz
'x, y, z'
'-x, y+1/2, -z+1/2'
'-x, -y, -z'
'x, -y-1/2, z-1/2'

loop_
_atom_site_label
_atom_site_type_symbol
_atom_site_fract_x
_atom_site_fract_y
_atom_site_fract_z
_atom_site_U_iso_or_equiv
_atom_site_adp_type
_atom_site_occupancy
_atom_site_site_symmetry_order
_atom_site_calc_flag
_atom_site_refinement_flags_posn
_atom_site_refinement_flags_adp
_atom_site_refinement_flags_occupancy
_atom_site_disorder_assembly
_atom_site_disorder_group
Zn1 Zn 0.500000 0.500000 1.000000 0.02943(15) Uani 1 2 d S T P A .
Zn2 Zn 0.21867(5) 0.47892(2) 0.53806(5) 0.03751(14) Uani 1 1 d . . . . .
O1 O 0.4590(4) 0.40521(12) 0.8803(4) 0.0508(7) Uani 1 1 d . . . . .
O2 O 0.3042(3) 0.38766(12) 0.5832(4) 0.0467(6) Uani 1 1 d . . . . .
O3 O 0.6908(5) 0.06485(13) 0.9996(4) 0.0681(9) Uani 1 1 d . . . . .
O4 O 0.4814(5) 0.04051(13) 0.7344(4) 0.0689(9) Uani 1 1 d . . . . .
N1 N 0.2455(4) 0.52403(19) 0.8975(4) 0.0550(10) Uani 1 1 d . . . . .
N2 N 0.1374(3) 0.50958(17) 0.7277(4) 0.0470(8) Uani 1 1 d . . . . .
N3 N -0.0123(4) 0.5341(2) 0.6969(5) 0.0754(14) Uani 1 1 d . . . . .
C1 C 0.3988(5) 0.36809(17) 0.7437(5) 0.0429(9) Uani 1 1 d . . . . .
C2 C 0.4411(6) 0.29377(17) 0.7716(5) 0.0471(10) Uani 1 1 d . . . . .
C3 C 0.5795(7) 0.27269(19) 0.9228(6) 0.0612(12) Uani 1 1 d . . . . .
H3 H 0.646975 0.304760 1.005982 0.073 Uiso 1 1 calc R . . . .
C4 C 0.6193(7) 0.20423(19) 0.9523(6) 0.0637(13) Uani 1 1 d . . . . .
H4 H 0.714175 0.190567 1.053681 0.076 Uiso 1 1 calc R . . . .
C5 C 0.5177(7) 0.15607(18) 0.8306(6) 0.0563(12) Uani 1 1 d . . . . .
C6 C 0.3776(6) 0.17725(19) 0.6808(6) 0.0577(12) Uani 1 1 d . . . . .
H6 H 0.308114 0.145022 0.599885 0.069 Uiso 1 1 calc R . . . .
C7 C 0.3386(6) 0.24585(19) 0.6487(6) 0.0539(11) Uani 1 1 d . . . . .
H7 H 0.244908 0.259606 0.546131 0.065 Uiso 1 1 calc R . . . .
C8 C 0.5658(7) 0.08219(19) 0.8561(7) 0.0625(13) Uani 1 1 d . . . . .
C9A C 0.1564(12) 0.5448(5) 0.9915(12) 0.055(2) Uani 0.6 1 d . . . A 1
H9A H 0.197792 0.553838 1.115815 0.065 Uiso 0.6 1 calc R . . A 1
C9B C 0.1749(15) 0.5753(6) 0.9544(17) 0.032(3) Uani 0.4 1 d . . . A 2
H9B H 0.227743 0.600248 1.061392 0.039 Uiso 0.4 1 calc R . . A 2
C10A C -0.0024(12) 0.5495(5) 0.8679(11) 0.060(2) Uani 0.6 1 d . . . A 1
H10A H -0.092460 0.561387 0.893085 0.072 Uiso 0.6 1 calc R . . A 1
C10B C 0.0094(14) 0.5843(5) 0.8251(15) 0.035(2) Uani 0.4 1 d . . . A 2
H10B H -0.067866 0.616411 0.825325 0.043 Uiso 0.4 1 calc R . . A 2

loop_
_atom_site_aniso_label
_atom_site_aniso_U_11
_atom_site_aniso_U_22
_atom_site_aniso_U_33
_atom_site_aniso_U_23
_atom_site_aniso_U_13
_atom_site_aniso_U_12
Zn1 0.0269(3) 0.0190(3) 0.0272(3) -0.00278(19) -0.0032(2) 0.0010(2)
Zn2 0.0264(2) 0.0382(2) 0.0332(2) -0.01045(16) -0.00160(16) 0.00444(16)
O1 0.0749(19) 0.0225(13) 0.0508(16) -0.0117(11) 0.0226(14) -0.0082(12)
O2 0.0595(17) 0.0293(13) 0.0478(16) -0.0089(11) 0.0194(13) -0.0013(12)
O3 0.128(3) 0.0297(15) 0.0528(19) -0.0029(13) 0.045(2) -0.0042(16)
O4 0.135(3) 0.0230(14) 0.0663(19) -0.0124(13) 0.059(2) -0.0169(16)
N1 0.0291(16) 0.084(3) 0.0330(16) -0.0256(16) -0.0049(13) 0.0085(16)
N2 0.0256(15) 0.065(2) 0.0350(16) -0.0201(15) -0.0023(13) 0.0069(14)
N3 0.0252(17) 0.134(4) 0.045(2) -0.043(2) -0.0068(15) 0.0224(19)
C1 0.058(2) 0.0263(18) 0.052(2) -0.0095(17) 0.031(2) -0.0090(16)
C2 0.078(3) 0.0249(18) 0.045(2) -0.0071(16) 0.033(2) -0.0071(18)
C3 0.107(4) 0.024(2) 0.048(2) -0.0108(17) 0.028(2) -0.007(2)
C4 0.114(4) 0.029(2) 0.047(2) -0.0047(17) 0.033(3) -0.001(2)
C5 0.115(4) 0.0220(19) 0.048(2) -0.0043(16) 0.050(3) -0.006(2)
C6 0.099(4) 0.029(2) 0.057(3) -0.0158(18) 0.045(3) -0.019(2)
C7 0.083(3) 0.030(2) 0.052(2) -0.0103(17) 0.032(2) -0.0090(19)
C8 0.127(4) 0.026(2) 0.062(3) -0.005(2) 0.067(3) -0.009(2)
C9A 0.047(5) 0.086(8) 0.023(4) -0.008(5) 0.007(3) 0.005(5)
C9B 0.022(5) 0.040(7) 0.029(6) -0.010(5) 0.006(4) -0.005(5)
C10A 0.055(5) 0.097(8) 0.031(4) -0.007(5) 0.021(4) 0.022(6)
C10B 0.028(5) 0.037(6) 0.033(6) -0.003(4) 0.005(4) 0.008(4)

loop_
_atom_type_symbol
_atom_type_description
_atom_type_scat_dispersion_real
_atom_type_scat_dispersion_imag
_atom_type_scat_source
C C 0.0033 0.0016 'International Tables Vol C Tables 4.2.6.8 and 6.1.1.4'
H H 0.0000 0.0000 'International Tables Vol C Tables 4.2.6.8 and 6.1.1.4'
N N 0.0061 0.0033 'International Tables Vol C Tables 4.2.6.8 and 6.1.1.4'
O O 0.0106 0.0060 'International Tables Vol C Tables 4.2.6.8 and 6.1.1.4'
Zn Zn 0.2839 1.4301 'International Tables Vol C Tables 4.2.6.8 and 6.1.1.4'

loop_
_geom_angle_atom_site_label_1
_geom_angle_atom_site_label_2
_geom_angle_atom_site_label_3
_geom_angle
_geom_angle_site_symmetry_1
_geom_angle_site_symmetry_3
O1 Zn1 O1 180.00(17) . 3_667
O1 Zn1 O4 90.97(11) . 4_566
O1 Zn1 O4 89.03(11) 3_667 4_566
O1 Zn1 O4 89.03(11) . 2_656
O1 Zn1 O4 90.97(11) 3_667 2_656
O1 Zn1 N1 94.15(12) . .
O1 Zn1 N1 85.85(12) . 3_667
O1 Zn1 N1 94.15(12) 3_667 3_667
O1 Zn1 N1 85.85(12) 3_667 .
O4 Zn1 O4 180.0 2_656 4_566
N1 Zn1 O4 92.15(14) 3_667 4_566
N1 Zn1 O4 92.15(14) . 2_656
N1 Zn1 O4 87.85(14) . 4_566
N1 Zn1 O4 87.85(14) 3_667 2_656
N1 Zn1 N1 180.0 . 3_667
O2 Zn2 O3 133.28(14) . 2_656
O2 Zn2 N2 111.57(13) . .
O2 Zn2 N3 100.77(15) . 3_566
O3 Zn2 N2 99.22(13) 2_656 .
O3 Zn2 N3 103.25(18) 2_656 3_566
N3 Zn2 N2 106.33(12) 3_566 .
C1 O1 Zn1 151.0(3) . .
C1 O2 Zn2 120.8(2) . .
C8 O3 Zn2 110.3(3) . 2_646
C8 O4 Zn1 134.4(3) . 2_646
N2 N1 Zn1 122.8(2) . .
N2 N1 C9A 107.9(5) . .
N2 N1 C9B 106.0(6) . .
C9A N1 Zn1 128.4(4) . .
C9B N1 Zn1 126.9(5) . .
N1 N2 Zn2 120.8(2) . .
N3 N2 Zn2 127.2(2) . .
N3 N2 N1 109.8(3) . .
N2 N3 Zn2 124.2(2) . 3_566
N2 N3 C10A 104.8(4) . .
N2 N3 C10B 107.9(5) . .
C10A N3 Zn2 128.3(4) . 3_566
O1 C1 O2 125.6(3) . .
O1 C1 C2 116.9(4) . .
O2 C1 C2 117.5(3) . .
C3 C2 C1 119.8(3) . .
C3 C2 C7 119.7(4) . .
C7 C2 C1 120.4(4) . .
C2 C3 H3 119.7 . .
C2 C3 C4 120.7(4) . .
C4 C3 H3 119.7 . .
C3 C4 H4 120.0 . .
C5 C4 C3 120.0(5) . .
C5 C4 H4 120.0 . .
C4 C5 C8 120.1(5) . .
C6 C5 C4 119.2(4) . .
C6 C5 C8 120.6(4) . .
C5 C6 H6 119.5 . .
C5 C6 C7 121.1(4) . .
C7 C6 H6 119.5 . .
C2 C7 C6 119.3(4) . .
C2 C7 H7 120.4 . .
C6 C7 H7 120.4 . .
O3 C8 C5 118.2(4) . .
O4 C8 O3 122.9(4) . .
O4 C8 C5 118.9(5) . .
N1 C9A H9A 127.1 . .
C10A C9A N1 105.8(7) . .
C10A C9A H9A 127.1 . .
N1 C9B H9B 125.6 . .
N1 C9B C10B 108.8(10) . .
C10B C9B H9B 125.6 . .
N3 C10A H10A 125.2 . .
C9A C10A N3 109.6(8) . .
C9A C10A H10A 125.2 . .
N3 C10B C9B 103.8(9) . .
N3 C10B H10B 128.1 . .
C9B C10B H10B 128.1 . .

loop_
_geom_bond_atom_site_label_1
_geom_bond_atom_site_label_2
_geom_bond_distance
_geom_bond_site_symmetry_2
Zn1 O1 2.059(2) .
Zn1 O1 2.059(2) 3_667
Zn1 O4 2.126(3) 4_566
Zn1 O4 2.126(3) 2_656
Zn1 N1 2.093(3) .
Zn1 N1 2.093(3) 3_667
Zn2 O2 1.919(2) .
Zn2 O3 1.946(3) 2_656
Zn2 N2 2.041(3) .
Zn2 N3 2.016(3) 3_566
O1 C1 1.240(4) .
O2 C1 1.270(4) .
O3 C8 1.264(6) .
O4 C8 1.254(5) .
N1 N2 1.329(4) .
N1 C9A 1.369(10) .
N1 C9B 1.364(14) .
N2 N3 1.327(4) .
N3 C10A 1.383(9) .
N3 C10B 1.384(12) .
C1 C2 1.500(5) .
C2 C3 1.377(6) .
C2 C7 1.389(5) .
C3 H3 0.9300 .
C3 C4 1.384(5) .
C4 H4 0.9300 .
C4 C5 1.386(6) .
C5 C6 1.379(6) .
C5 C8 1.501(5) .
C6 H6 0.9300 .
C6 C7 1.387(6) .
C7 H7 0.9300 .
C9A H9A 0.9300 .
C9A C10A 1.337(13) .
C9B H9B 0.9300 .
C9B C10B 1.402(16) .
C10A H10A 0.9300 .
C10B H10B 0.9300 .

loop_
_geom_torsion_atom_site_label_1
_geom_torsion_atom_site_label_2
_geom_torsion_atom_site_label_3
_geom_torsion_atom_site_label_4
_geom_torsion
_geom_torsion_site_symmetry_1
_geom_torsion_site_symmetry_4
Zn1 O1 C1 O2 -5.8(9) . .
Zn1 O1 C1 C2 174.6(4) . .
Zn1 O4 C8 O3 -87.3(5) 2_646 .
Zn1 O4 C8 C5 92.3(5) 2_646 .
Zn1 N1 N2 Zn2 -11.8(5) . .
Zn1 N1 N2 N3 -176.3(3) . .
Zn1 N1 C9A C10A -176.1(6) . .
Zn1 N1 C9B C10B 166.3(6) . .
Zn2 O2 C1 O1 -7.9(5) . .
Zn2 O2 C1 C2 171.7(3) . .
Zn2 O3 C8 O4 22.0(5) 2_646 .
Zn2 O3 C8 C5 -157.6(3) 2_646 .
Zn2 N2 N3 Zn2 19.5(6) . 3_566
Zn2 N2 N3 C10A -177.8(5) . .
Zn2 N2 N3 C10B -143.2(5) . .
Zn2 N3 C10A C9A 171.8(6) 3_566 .
Zn2 N3 C10B C9B -175.7(6) 3_566 .
O1 C1 C2 C3 -20.6(6) . .
O1 C1 C2 C7 157.4(4) . .
O2 C1 C2 C3 159.8(4) . .
O2 C1 C2 C7 -22.2(6) . .
N1 N2 N3 Zn2 -177.2(3) . 3_566
N1 N2 N3 C10A -14.5(7) . .
N1 N2 N3 C10B 20.1(7) . .
N1 C9A C10A N3 -2.0(12) . .
N1 C9B C10B N3 2.4(11) . .
N2 N1 C9A C10A -6.9(10) . .
N2 N1 C9B C10B 9.3(10) . .
N2 N3 C10A C9A 10.0(10) . .
N2 N3 C10B C9B -13.3(10) . .
C1 C2 C3 C4 179.1(4) . .
C1 C2 C7 C6 -177.9(4) . .
C2 C3 C4 C5 -1.1(7) . .
C3 C2 C7 C6 0.1(6) . .
C3 C4 C5 C6 0.1(7) . .
C3 C4 C5 C8 176.4(4) . .
C4 C5 C6 C7 1.0(7) . .
C4 C5 C8 O3 6.9(6) . .
C4 C5 C8 O4 -172.7(4) . .
C5 C6 C7 C2 -1.1(6) . .
C6 C5 C8 O3 -176.8(4) . .
C6 C5 C8 O4 3.5(6) . .
C7 C2 C3 C4 1.1(7) . .
C8 C5 C6 C7 -175.2(4) . .
C9A N1 N2 Zn2 178.3(5) . .
C9A N1 N2 N3 13.7(7) . .
C9B N1 N2 Zn2 146.4(5) . .
C9B N1 N2 N3 -18.1(7) . .

loop_
_platon_squeeze_void_nr
_platon_squeeze_void_average_x
_platon_squeeze_void_average_y
_platon_squeeze_void_average_z
_platon_squeeze_void_volume
_platon_squeeze_void_count_electrons
_platon_squeeze_void_content
1 0.019 0.750 -0.036 119 4 ' '
2 0.981 0.250 0.006 118 5 ' '

loop_
_smtbx_masks_void_nr
_smtbx_masks_void_average_x
_smtbx_masks_void_average_y
_smtbx_masks_void_average_z
_smtbx_masks_void_volume
_smtbx_masks_void_count_electrons
1 -0.016 0.250 -0.565 130.1 4.7
2 0.016 0.750 0.976 130.1 4.4
